data_7026123
loop_
_publ_author_name
'D\'iez-Gonz\'alez, Silvia'
'Escudero-Ad\'an, Eduardo C'
'Benet-Buchholz, Jordi'
'Stevens, Edwin D.'
'Slawin, Alexandra M. Z.'
'Nolan, Steven P.'

_publ_section_title
;
 [(NHC)CuX] complexes: synthesis, characterization and catalytic
 activities in reduction reactions and Click chemistry. On the advantage
 of using well-defined catalytic systems.
;
_journal_issue 32
_journal_name_full 'Dalton transactions (Cambridge, England : 2003)'
_journal_page_first 7595
_journal_page_last 7606
_journal_paper_doi 10.1039/c0dt00218f
_journal_volume 39
_journal_year 2010
_chemical_formula_sum 'C27 H36 Cu I N2'
_chemical_formula_weight 579.02
_chemical_name_common (Cu(IPr)Cl)
_chemical_name_systematic
;
?
;
_space_group_IT_number 56
_symmetry_cell_setting orthorhombic
_symmetry_space_group_name_Hall '-P 2ab 2ac'
_symmetry_space_group_name_H-M 'P c c n'
_atom_sites_solution_hydrogens geom
_atom_sites_solution_primary direct
_atom_sites_solution_secondary difmap
_audit_creation_method SHELXL-97
_cell_angle_alpha 90.00
_cell_angle_beta 90.00
_cell_angle_gamma 90.00
_cell_formula_units_Z 4
_cell_length_a 10.9153(7)
_cell_length_b 12.6813(8)
_cell_length_c 20.1285(12)
_cell_measurement_temperature 150(2)
_cell_volume 2786.2(3)
_computing_cell_refinement 'Bruker SMART'
_computing_data_collection 'Bruker SMART'
_computing_data_reduction 'Bruker SAINT'
_computing_molecular_graphics 'Bruker SHELXTL'
_computing_publication_material 'Bruker SHELXTL'
_computing_structure_refinement 'SHELXL-97 (Sheldrick, 1997)'
_computing_structure_solution 'SHELXS-97 (Sheldrick, 1990)'
_diffrn_ambient_temperature 150(2)
_diffrn_measured_fraction_theta_full 1.000
_diffrn_measured_fraction_theta_max 1.000
_diffrn_measurement_device_type 'CCD area detector'
_diffrn_measurement_method 'phi and omega scans'
_diffrn_radiation_monochromator graphite
_diffrn_radiation_source 'fine-focus sealed tube'
_diffrn_radiation_type MoK\a
_diffrn_radiation_wavelength 0.71073
_diffrn_reflns_av_R_equivalents 0.0439
_diffrn_reflns_av_sigmaI/netI 0.0199
_diffrn_reflns_limit_h_max 11
_diffrn_reflns_limit_h_min -11
_diffrn_reflns_limit_k_max 13
_diffrn_reflns_limit_k_min -13
_diffrn_reflns_limit_l_max 21
_diffrn_reflns_limit_l_min -21
_diffrn_reflns_number 21160
_diffrn_reflns_theta_full 22.49
_diffrn_reflns_theta_max 22.49
_diffrn_reflns_theta_min 2.02
_exptl_absorpt_coefficient_mu 1.907
_exptl_absorpt_correction_T_max 1.000000
_exptl_absorpt_correction_T_min 0.888871
_exptl_absorpt_correction_type empirical
_exptl_crystal_colour colourless
_exptl_crystal_density_diffrn 1.380
_exptl_crystal_density_meas 0
_exptl_crystal_density_method 'not measured'
_exptl_crystal_description prism
_exptl_crystal_F_000 1176
_exptl_crystal_size_max 0.4
_exptl_crystal_size_mid 0.35
_exptl_crystal_size_min 0.35
_refine_diff_density_max 0.290
_refine_diff_density_min -1.131
_refine_diff_density_rms 0.082
_refine_ls_extinction_method none
_refine_ls_goodness_of_fit_ref 1.098
_refine_ls_hydrogen_treatment mixed
_refine_ls_matrix_type full
_refine_ls_number_parameters 181
_refine_ls_number_reflns 1821
_refine_ls_number_restraints 130
_refine_ls_restrained_S_all 1.079
_refine_ls_R_factor_all 0.0492
_refine_ls_R_factor_gt 0.0416
_refine_ls_shift/su_max 0.000
_refine_ls_shift/su_mean 0.000
_refine_ls_structure_factor_coef Fsqd
_refine_ls_weighting_details 'calc w=1/[\s^2^(Fo^2^)+(0.0463P)^2^+11.0816P] where P=(Fo^2^+2Fc^2^)/3'
_refine_ls_weighting_scheme calc
_refine_ls_wR_factor_gt 0.1013
_refine_ls_wR_factor_ref 0.1054
_reflns_number_gt 1606
_reflns_number_total 1821
_reflns_threshold_expression >2sigma(I)
_cod_data_source_file c0dt00218f.txt
_cod_data_source_block nol158c
_cod_depositor_comments
;
The following automatic conversions were performed:

'_symmetry_cell_setting' value 'Orthorhombic' changed to
'orthorhombic' according to
/home/saulius/struct/CIF-dictionaries/cif_core.dic dictionary named
'cif_core.dic' version 2.4.2 from 2011-04-26.

Automatic conversion script
Id: cif_fix_values 1891 2012-01-12 08:04:46Z andrius 
;
_cod_original_sg_symbol_H-M Pccn
_cod_database_code 7026123

loop_
_symmetry_equiv_pos_as_xyz
'x, y, z'
'-x+1/2, -y+1/2, z'
'-x, y+1/2, -z+1/2'
'x+1/2, -y, -z+1/2'
'-x, -y, -z'
'x-1/2, y-1/2, -z'
'x, -y-1/2, z-1/2'
'-x-1/2, y, z-1/2'

loop_
_atom_site_label
_atom_site_type_symbol
_atom_site_fract_x
_atom_site_fract_y
_atom_site_fract_z
_atom_site_U_iso_or_equiv
_atom_site_adp_type
_atom_site_occupancy
_atom_site_symmetry_multiplicity
_atom_site_calc_flag
_atom_site_refinement_flags
Cu1 Cu -0.2500 0.2500 0.28562(4) 0.0249(3) Uani 1 2 d SU
I1 I -0.2500 0.2500 0.16736(2) 0.0402(2) Uani 1 2 d SU
C1 C -0.1777(4) 0.4319(4) 0.3964(2) 0.0177(10) Uani 1 1 d U
N1 N -0.2191(3) 0.3302(3) 0.42034(18) 0.0163(9) Uani 1 1 d U
C2 C -0.2652(5) 0.5093(4) 0.3830(3) 0.0261(11) Uani 1 1 d U
C3 C -0.2192(5) 0.6033(4) 0.3557(3) 0.0360(14) Uani 1 1 d U
H3 H -0.276(5) 0.659(5) 0.346(3) 0.041(17) Uiso 1 1 d .
C4 C -0.0956(6) 0.6179(4) 0.3453(3) 0.0396(14) Uani 1 1 d U
H4 H -0.067(5) 0.678(5) 0.330(3) 0.032(15) Uiso 1 1 d .
C5 C -0.0139(6) 0.5399(4) 0.3601(3) 0.0334(13) Uani 1 1 d U
H5 H 0.064(6) 0.547(4) 0.356(3) 0.042(18) Uiso 1 1 d .
C6 C -0.0521(5) 0.4442(4) 0.3867(3) 0.0240(11) Uani 1 1 d U
C7 C -0.4005(5) 0.4959(4) 0.3931(3) 0.0298(12) Uani 1 1 d U
H7 H -0.413(4) 0.440(4) 0.419(2) 0.016(13) Uiso 1 1 d .
C8 C -0.4547(7) 0.5848(6) 0.4343(4) 0.0456(16) Uani 1 1 d U
H8A H -0.541(7) 0.576(6) 0.446(4) 0.08(2) Uiso 1 1 d .
H8B H -0.415(6) 0.590(5) 0.475(3) 0.05(2) Uiso 1 1 d .
H8C H -0.449(6) 0.656(6) 0.405(3) 0.07(2) Uiso 1 1 d .
C9 C -0.4685(6) 0.4837(5) 0.3273(3) 0.0520(17) Uani 1 1 d U
H9A H -0.4597 0.5484 0.3012 0.078 Uiso 1 1 calc R
H9B H -0.5555 0.4705 0.3360 0.078 Uiso 1 1 calc R
H9C H -0.4340 0.4242 0.3025 0.078 Uiso 1 1 calc R
C10 C 0.0404(5) 0.3572(4) 0.4002(3) 0.0319(13) Uani 1 1 d U
H10 H 0.000(5) 0.302(5) 0.424(3) 0.044(17) Uiso 1 1 d .
C11 C 0.1454(6) 0.3949(5) 0.4438(4) 0.0567(19) Uani 1 1 d U
H11A H 0.1955 0.4456 0.4190 0.085 Uiso 1 1 calc R
H11B H 0.1961 0.3345 0.4568 0.085 Uiso 1 1 calc R
H11C H 0.1124 0.4289 0.4837 0.085 Uiso 1 1 calc R
C12 C 0.0867(6) 0.3106(5) 0.3351(3) 0.0488(17) Uani 1 1 d U
H12A H 0.1393 0.3622 0.3126 0.073 Uiso 1 1 calc R
H12B H 0.0169 0.2933 0.3065 0.073 Uiso 1 1 calc R
H12C H 0.1339 0.2465 0.3443 0.073 Uiso 1 1 calc R
C13 C -0.2500 0.2500 0.3785(4) 0.0335(17) Uani 1 2 d SU
C14 C -0.2300(5) 0.3011(4) 0.4875(3) 0.0257(12) Uani 1 1 d U
H14 H -0.211(5) 0.351(5) 0.522(3) 0.038(16) Uiso 1 1 d .

loop_
_atom_site_aniso_label
_atom_site_aniso_U_11
_atom_site_aniso_U_22
_atom_site_aniso_U_33
_atom_site_aniso_U_23
_atom_site_aniso_U_13
_atom_site_aniso_U_12
Cu1 0.0307(5) 0.0271(5) 0.0168(5) 0.000 0.000 0.0004(4)
I1 0.0494(4) 0.0535(4) 0.0177(3) 0.000 0.000 0.0271(3)
C1 0.025(2) 0.013(2) 0.015(2) -0.0031(19) 0.002(2) 0.0000(19)
N1 0.016(2) 0.018(2) 0.015(2) 0.0042(15) -0.0021(16) 0.0017(16)
C2 0.026(2) 0.021(2) 0.031(3) 0.005(2) 0.008(2) 0.001(2)
C3 0.040(3) 0.021(3) 0.047(3) 0.007(2) 0.009(3) 0.005(2)
C4 0.048(3) 0.016(3) 0.055(4) 0.006(3) 0.017(3) -0.007(2)
C5 0.030(3) 0.021(3) 0.050(4) -0.005(2) 0.013(3) -0.007(2)
C6 0.027(2) 0.017(2) 0.029(3) -0.006(2) 0.004(2) 0.000(2)
C7 0.030(3) 0.017(3) 0.042(3) 0.012(3) 0.002(2) 0.003(2)
C8 0.047(4) 0.046(4) 0.044(4) 0.007(3) 0.016(3) 0.019(3)
C9 0.037(4) 0.059(4) 0.060(4) -0.005(3) -0.015(3) 0.001(3)
C10 0.023(3) 0.024(3) 0.048(3) -0.007(3) -0.002(2) 0.001(2)
C11 0.049(4) 0.053(4) 0.068(5) -0.025(4) -0.022(3) 0.010(3)
C12 0.032(3) 0.051(4) 0.063(4) -0.024(3) -0.006(3) 0.014(3)
C13 0.041(4) 0.028(4) 0.032(3) 0.000 0.000 -0.009(4)
C14 0.033(3) 0.019(2) 0.025(3) -0.002(2) -0.002(2) -0.002(2)

loop_
_atom_type_symbol
_atom_type_description
_atom_type_scat_dispersion_real
_atom_type_scat_dispersion_imag
_atom_type_scat_source
C C 0.0033 0.0016 'International Tables Vol C Tables 4.2.6.8 and 6.1.1.4'
H H 0.0000 0.0000 'International Tables Vol C Tables 4.2.6.8 and 6.1.1.4'
N N 0.0061 0.0033 'International Tables Vol C Tables 4.2.6.8 and 6.1.1.4'
Cu Cu 0.3201 1.2651 'International Tables Vol C Tables 4.2.6.8 and 6.1.1.4'
I I -0.4742 1.8119 'International Tables Vol C Tables 4.2.6.8 and 6.1.1.4'

loop_
_geom_angle_atom_site_label_1
_geom_angle_atom_site_label_2
_geom_angle_atom_site_label_3
_geom_angle
_geom_angle_site_symmetry_1
C13 Cu1 I1 180.000(1) .
C6 C1 C2 124.6(5) .
C6 C1 N1 117.0(4) .
C2 C1 N1 118.4(4) .
C13 N1 C14 112.2(4) .
C13 N1 C1 122.4(4) .
C14 N1 C1 125.4(4) .
C1 C2 C3 115.3(5) .
C1 C2 C7 124.6(4) .
C3 C2 C7 120.1(5) .
C4 C3 C2 121.6(5) .
C5 C4 C3 120.6(6) .
C4 C5 C6 121.4(6) .
C5 C6 C1 116.6(5) .
C5 C6 C10 120.2(5) .
C1 C6 C10 123.1(5) .
C2 C7 C8 111.9(5) .
C2 C7 C9 111.8(5) .
C8 C7 C9 111.1(5) .
C6 C10 C11 112.0(5) .
C6 C10 C12 110.4(5) .
C11 C10 C12 111.6(5) .
N1 C13 N1 103.6(6) 2_455
N1 C13 Cu1 128.2(3) 2_455
N1 C13 Cu1 128.2(3) .
C14 C14 N1 106.0(3) 2_455

loop_
_geom_bond_atom_site_label_1
_geom_bond_atom_site_label_2
_geom_bond_distance
_geom_bond_site_symmetry_2
Cu1 C13 1.869(8) .
Cu1 I1 2.3803(10) .
C1 C6 1.393(7) .
C1 C2 1.396(7) .
C1 N1 1.448(6) .
N1 C13 1.364(7) .
N1 C14 1.406(7) .
C2 C3 1.406(7) .
C2 C7 1.500(7) .
C3 C4 1.377(8) .
C4 C5 1.365(8) .
C5 C6 1.390(7) .
C6 C10 1.521(7) .
C7 C8 1.520(8) .
C7 C9 1.526(8) .
C10 C11 1.521(8) .
C10 C12 1.523(8) .
C13 N1 1.364(7) 2_455
C14 C14 1.368(11) 2_455

loop_
_geom_torsion_atom_site_label_1
_geom_torsion_atom_site_label_2
_geom_torsion_atom_site_label_3
_geom_torsion_atom_site_label_4
_geom_torsion
_geom_torsion_site_symmetry_4
C6 C1 N1 C13 -89.7(5) .
C2 C1 N1 C13 88.5(5) .
C6 C1 N1 C14 88.8(6) .
C2 C1 N1 C14 -93.0(6) .
C6 C1 C2 C3 2.2(8) .
N1 C1 C2 C3 -175.9(4) .
C6 C1 C2 C7 179.6(5) .
N1 C1 C2 C7 1.6(8) .
C1 C2 C3 C4 -1.9(8) .
C7 C2 C3 C4 -179.5(6) .
C2 C3 C4 C5 1.3(10) .
C3 C4 C5 C6 -0.8(10) .
C4 C5 C6 C1 0.9(8) .
C4 C5 C6 C10 177.7(6) .
C2 C1 C6 C5 -1.7(8) .
N1 C1 C6 C5 176.4(4) .
C2 C1 C6 C10 -178.4(5) .
N1 C1 C6 C10 -0.3(7) .
C1 C2 C7 C8 128.0(6) .
C3 C2 C7 C8 -54.6(7) .
C1 C2 C7 C9 -106.6(6) .
C3 C2 C7 C9 70.7(7) .
C5 C6 C10 C11 54.3(8) .
C1 C6 C10 C11 -129.2(6) .
C5 C6 C10 C12 -70.7(7) .
C1 C6 C10 C12 105.8(6) .
C14 N1 C13 N1 0.2(3) 2_455
C1 N1 C13 N1 178.9(4) 2_455
C14 N1 C13 Cu1 -179.8(3) .
C1 N1 C13 Cu1 -1.1(4) .
I1 Cu1 C13 N1 -55(100) 2_455
I1 Cu1 C13 N1 125(100) .
C13 N1 C14 C14 -0.4(7) 2_455
C1 N1 C14 C14 -179.1(5) 2_455
